data_2005127
loop_
_publ_author_name
'Ergin, \"O.'
'Sillanp\"a\"a, R.'
'Ye\,silada, A.'

_publ_section_title
;
 5-Benzylidene-8-ethylthiocarbamoyl-9-phenyl-7,8-diazabicyclo[4.3.0]non-6-ene
;
_journal_issue 7
_journal_name_full 'Acta Crystallographica Section C'
_journal_page_first 1770
_journal_page_last 1772
_journal_paper_doi 10.1107/S0108270195015794
_journal_volume 52
_journal_year 1996
_chemical_formula_sum 'C23 H25 N3 S'
_chemical_formula_weight 375.53
_space_group_IT_number 2
_symmetry_cell_setting triclinic
_symmetry_space_group_name_Hall '-P 1'
_symmetry_space_group_name_H-M 'P -1'
_atom_type_scat_source IntTabIV
_cell_angle_alpha 92.040(10)
_cell_angle_beta 97.31(2)
_cell_angle_gamma 110.68(2)
_cell_formula_units_Z 2
_cell_length_a 10.492(2)
_cell_length_b 11.436(2)
_cell_length_c 9.3340(10)
_cell_measurement_reflns_used 25
_cell_measurement_temperature 294
_cell_measurement_theta_max 18.85
_cell_measurement_theta_min 15.15
_cell_volume 1035.4(3)
_computing_cell_refinement 'TEXSAN (Molecular Structure Corporation, 1989)'
_computing_data_collection 'Rigaku AFC5S Software (Rigaku Corporation, 1988)'
_computing_data_reduction TEXSAN
_computing_molecular_graphics 'ORTEPII (Johnson, 1976)'
_computing_publication_material 'WINDOWS 3.1'
_computing_structure_refinement TEXSAN
_computing_structure_solution 'MITHRIL (Gilmore, 1984)'
_diffrn_measurement_device 'Rigaku AFC-5S'
_diffrn_measurement_method '\w/2\q scans'
_diffrn_radiation_type MoK\a
_diffrn_radiation_wavelength 0.71069
_diffrn_reflns_av_R_equivalents 0.012
_diffrn_reflns_limit_h_max 12
_diffrn_reflns_limit_h_min 0
_diffrn_reflns_limit_k_max 14
_diffrn_reflns_limit_k_min -14
_diffrn_reflns_limit_l_max 11
_diffrn_reflns_limit_l_min -11
_diffrn_reflns_number 3865
_diffrn_reflns_theta_max 25
_diffrn_standards_decay_% -1.50
_diffrn_standards_interval_count 150
_diffrn_standards_number 3
_exptl_absorpt_coefficient_mu 0.160
_exptl_absorpt_correction_type none
_exptl_crystal_colour colourless
_exptl_crystal_density_diffrn 1.204
_exptl_crystal_description prism
_exptl_crystal_size_max 0.360
_exptl_crystal_size_mid 0.320
_exptl_crystal_size_min 0.240
_refine_diff_density_max 0.14
_refine_diff_density_min -0.15
_refine_ls_extinction_method none
_refine_ls_goodness_of_fit_obs 1.46
_refine_ls_number_parameters 280
_refine_ls_number_reflns 2417
_refine_ls_R_factor_obs 0.037
_refine_ls_shift/esd_max 0.01
_refine_ls_structure_factor_coef F
_refine_ls_weighting_details 'w = 4F~o~^2^/\s^2^(F~o~^2^)'
_refine_ls_weighting_scheme calc
_refine_ls_wR_factor_obs 0.044
_reflns_number_observed 2417
_reflns_number_total 3647
_reflns_observed_criterion I>3.00\s(I)
_cod_data_source_file jz1081.cif
_cod_data_source_block jz1081a
_cod_depositor_comments
;
The following automatic conversions were performed:

'_refine_ls_weighting_scheme' value ' w = 4F~o~^2^/\s^2^(F~o~^2^)'
was changed to 'calc'. New tag '_refine_ls_weighting_details' was
created. The value of the new tag was set to 'w =
4F~o~^2^/\s^2^(F~o~^2^)'.

Automatic conversion script
Id: cif_fix_values 3143 2015-03-26 13:38:13Z robertas 
;
_cod_original_cell_volume 1035.4(5)
_cod_database_code 2005127

loop_
_symmetry_equiv_pos_as_xyz
x,y,z
-x,-y,-z

loop_
_atom_site_label
_atom_site_fract_x
_atom_site_fract_y
_atom_site_fract_z
_atom_site_B_iso_or_equiv
S(1) .65597(7) .41236(6) .11466(7) 4.85(3)
N(1) .4258(2) .2435(2) .1714(2) 3.32(6)
N(2) .3446(2) .1674(2) .2657(2) 3.28(7)
N(3) .6082(2) .2894(2) .3516(2) 3.86(8)
C(1) .5607(2) .3117(2) .2189(2) 3.28(8)
C(2) .2177(2) .1397(2) .2113(2) 3.01(8)
C(3) .1966(2) .2055(2) .0788(2) 3.29(8)
C(4) .3429(2) .2609(2) .0386(2) 3.26(8)
C(5) .0991(2) .0747(2) .2851(2) 3.45(8)
C(6) .0243(3) .1627(3) .3161(3) 4.70(10)
C(7) -.0010(3) .2313(3) .1839(3) 5.30(10)
C(8) .1312(3) .2990(3) .1229(3) 4.60(10)
C(9) .7469(3) .3578(3) .4279(3) 4.80(10)
C(10) .7593(4) .4802(3) .5006(3) 7.40(10)
C(11) .3597(2) .1938(2) -.0955(2) 3.39(8)
C(12) .3642(3) .0745(2) -.0946(3) 4.90(10)
C(13) .3677(3) .0109(3) -0.2227(4) 6.40(10)
C(14) .3658(3) .0663(4) -0.3510(4) 7.2(2)
C(15) .3627(3) .1838(4) -0.3520(3) 6.40(10)
C(16) .3603(2) .2483(3) -0.2252(2) 4.60(10)
C(17) .0527(2) -.0462(2) .3112(2) 3.65(9)
C(18) .0980(2) -0.1492(2) .2730(2) 3.35(8)
C(19) .2283(2) -0.1353(2) .2393(3) 4.20(10)
C(20) .2570(2) -0.2362(2) .1891(3) 4.60(10)
C(21) .1578(3) -0.3554(2) .1749(3) 4.70(10)
C(22) .0319(3) -0.3722(2) .2152(3) 4.90(10)
C(23) .0017(2) -0.2714(2) .2634(3) 4.10(10)
H(1) .549(2) .240(2) .401(3) 4.7
H(2) .133(2) .145(2) .003(2) 4.0
H(3) .372(2) .353(2) .028(2) 3.9
H(4) .080(3) .224(2) .399(3) 5.7
H(5) -.067(3) .114(4) .347(3) 5.7
H(6) -.050(3) .286(2) .212(3) 6.5
H(7) -.068(3) .167(3) .109(3) 6.5
H(8) .113(2) .342(2) .038(3) 5.4
H(9) .203(3) .365(2) .200(3) 5.4
H(10) .766(2) .304(2) .499(3) 5.8
H(11) .810(3) .369(2) .358(3) 5.8
H(12) .8508 .5214 .5491 8.8
H(13) .7383 .5312 .4301 8.8
H(14) .6968 .4661 .5689 8.8
H(15) -.032(2) -.074(2) .354(2) 4.2
H(16) .3649 .0359 -0.0062 5.9
H(17) .3714 -0.0709 -0.2218 5.7
H(18) .3667 .0222 -0.4389 8.6
H(19) .3623 .2221 -0.4406 7.6
H(20) .3591 .3309 -0.2271 5.5
H(21) .2985 -0.0543 .2513 5.0
H(22) .3455 -0.2241 .1641 5.5
H(23) .1768 -0.4249 .1376 5.7
H(24) -0.0353 -0.4544 .2097 5.9
H(25) -0.0863 -0.2850 .2908 5.0

loop_
_geom_angle_atom_site_label_1
_geom_angle_atom_site_label_2
_geom_angle_atom_site_label_3
_geom_angle
_geom_angle_publ_flag
N(2) N(1) C(1) 119.7(2) no
C(1) N(1) C(4) 126.0(2) no
C(1) N(3) C(9) 124.2(2) no
S(1) C(1) N(3) 124.4(2) no
N(2) C(2) C(3) 114.1(2) no
C(3) C(2) C(5) 119.5(2) no
C(2) C(3) C(8) 106.5(2) no
N(1) C(4) C(3) 100.7(2) no
C(3) C(4) C(11) 112.9(2) no
C(2) C(5) C(17) 127.1(2) no
C(5) C(6) C(7) 112.1(2) no
C(3) C(8) C(7) 110.2(2) no
C(4) C(11) C(12) 121.6(2) no
C(12) C(11) C(16) 118.8(2) no
N(2) N(1) C(4) 112.9(2) no
N(1) N(2) C(2) 107.6(2) no
S(1) C(1) N(1) 120.7(2) no
N(1) C(1) N(3) 114.8(2) no
N(2) C(2) C(5) 124.9(2) no
C(2) C(3) C(4) 102.8(2) no
C(4) C(3) C(8) 116.8(2) no
N(1) C(4) C(11) 112.6(2) no
C(2) C(5) C(6) 109.9(2) no
C(6) C(5) C(17) 122.8(2) no
C(6) C(7) C(8) 112.2(2) no
N(3) C(9) C(10) 112.1(2) no
C(4) C(11) C(16) 119.4(2) no
C(11) C(12) C(13) 120.1(3) no
C(12) C(13) C(14) 120.0(3) no
C(14) C(15) C(16) 120.5(3) no
C(5) C(17) C(18) 131.3(2) no
C(17) C(18) C(23) 117.6(2) no
C(18) C(19) C(20) 121.3(2) no
C(20) C(21) C(22) 119.3(2) no
C(18) C(23) C(22) 121.2(2) no
C(9) N(3) H(1) 117(2) no
C(4) C(3) H(2) 112.0(10) no
N(1) C(4) H(3) 108.0(10) no
C(11) C(4) H(3) 110.0(10) no
C(5) C(6) H(5) 110.0(10) no
C(7) C(6) H(5) 109.0(10) no
C(6) C(7) H(6) 108(2) no
C(8) C(7) H(6) 114(2) no
H(6) C(7) H(7) 105(2) no
C(3) C(8) H(9) 107.0(10) no
C(7) C(8) H(9) 111.0(10) no
N(3) C(9) H(10) 106.0(10) no
C(10) C(9) H(10) 110(2) no
H(10) C(9) H(11) 109(2) no
C(9) C(10) H(13) 109.47 no
H(12) C(10) H(13) 109.47 no
H(13) C(10) H(14) 109.47 no
C(13) C(12) H(16) 119.93 no
C(14) C(13) H(17) 119.99 no
C(15) C(14) H(18) 120.02 no
C(16) C(15) H(19) 119.73 no
C(15) C(16) H(20) 119.74 no
C(18) C(17) H(15) 113.0(10) no
C(20) C(19) H(21) 119.33 no
C(21) C(20) H(22) 119.82 no
C(22) C(21) H(23) 120.37 no
C(23) C(22) H(24) 119.65 no
C(22) C(23) H(25) 119.41 no
C(13) C(14) C(15) 120.0(3) no
C(11) C(16) C(15) 120.5(3) no
C(17) C(18) C(19) 125.4(2) no
C(19) C(18) C(23) 117.0(2) no
C(19) C(20) C(21) 120.4(2) no
C(21) C(22) C(23) 120.7(2) no
C(1) N(3) H(1) 118(2) no
C(2) C(3) H(2) 110.0(10) no
C(8) C(3) H(2) 109.0(10) no
C(3) C(4) H(3) 112.0(10) no
C(5) C(6) H(4) 108(2) no
C(7) C(6) H(4) 111.0(10) no
H(4) C(6) H(5) 107(2) no
C(6) C(7) H(7) 108(2) no
C(8) C(7) H(7) 110(2) no
C(3) C(8) H(8) 109.0(10) no
C(7) C(8) H(8) 111.0(10) no
H(8) C(8) H(9) 108(2) no
N(3) C(9) H(11) 108(2) no
C(10) C(9) H(11) 111(2) no
C(9) C(10) H(12) 109.47 no
C(9) C(10) H(14) 109.47 no
H(12) C(10) H(14) 109.47 no
C(11) C(12) H(16) 119.93 no
C(12) C(13) H(17) 119.99 no
C(13) C(14) H(18) 120.02 no
C(14) C(15) H(19) 119.73 no
C(11) C(16) H(20) 119.74 no
C(5) C(17) H(15) 115.0(10) no
C(18) C(19) H(21) 119.33 no
C(19) C(20) H(22) 119.82 no
C(20) C(21) H(23) 120.37 no
C(21) C(22) H(24) 119.65 no
C(18) C(23) H(25) 119.41 no

loop_
_geom_bond_atom_site_label_1
_geom_bond_atom_site_label_2
_geom_bond_distance
_geom_bond_publ_flag
S(1) C(1) 1.669(2) no
N(1) N(2) 1.408(2) no
N(1) C(1) 1.357(3) no
N(1) C(4) 1.484(3) no
N(2) C(2) 1.284(3) no
N(3) C(1) 1.342(3) no
N(3) C(9) 1.460(3) no
C(2) C(3) 1.503(3) no
C(2) C(5) 1.475(3) no
C(3) C(4) 1.541(3) no
C(3) C(8) 1.530(3) no
C(4) C(11) 1.507(3) no
C(5) C(6) 1.520(3) no
C(5) C(17) 1.337(3) no
C(6) C(7) 1.530(4) no
C(7) C(8) 1.523(4) no
C(9) C(10) 1.490(4) no
C(11) C(12) 1.382(3) no
C(11) C(16) 1.381(3) no
C(12) C(13) 1.389(4) no
C(13) C(14) 1.376(5) no
C(14) C(15) 1.356(5) no
C(15) C(16) 1.380(4) no
C(17) C(18) 1.466(3) no
C(18) C(19) 1.398(3) no
C(18) C(23) 1.397(3) no
C(19) C(20) 1.373(3) no
C(20) C(21) 1.381(3) no
C(21) C(22) 1.370(4) no
C(22) C(23) 1.375(4) no
N(3) H(1) .87(2) no
C(3) H(2) .97(2) no
C(4) H(3) 1.00(2) no
C(6) H(4) .99(3) no
C(6) H(5) 1.00(2) no
C(7) H(6) .98(3) no
C(7) H(7) 1.00(3) no
C(8) H(8) .98(2) no
C(8) H(9) 1.03(3) no
C(9) H(10) .96(3) no
C(9) H(11) .97(3) no
C(10) H(12) .950 no
C(10) H(13) .950 no
C(10) H(14) .950 no
C(12) H(16) .950 no
C(13) H(17) .950 no
C(14) H(18) .950 no
C(15) H(19) .950 no
C(16) H(20) .950 no
C(17) H(15) .98(2) no
C(19) H(21) .950 no
C(20) H(22) .950 no
C(21) H(23) .950 no
C(22) H(24) .950 no
C(23) H(25) .950 no

loop_
_geom_torsion_atom_site_label_1
_geom_torsion_atom_site_label_2
_geom_torsion_atom_site_label_3
_geom_torsion_atom_site_label_4
_geom_torsion
_geom_torsion_publ_flag
C(2) C(3) C(8) C(7) -56.1(3) yes
C(3) C(8) C(7) C(6) 58.9(3) yes
C(3) C(2) C(5) C(6) -51.5(3) yes
C(2) C(5) C(6) C(7) 47.1(3) yes
C(5) C(2) C(3) C(8) 55.8(3) yes
C(5) C(6) C(7) C(8) -53.7(3) yes
C(2) N(2) N(1) C(4) -3.5(2) yes
N(2) C(2) C(3) C(4) 12.5(2) yes
N(2) N(1) C(4) C(3) 10.6(2) yes
N(1) C(4) C(3) C(2) -12.6(2) yes
N(1) N(2) C(2) C(3) -6.0(2) yes
N(2) N(1) C(1) N(3) 6.4(3) yes
S(1) C(1) N(1) N(2) -174.5(2) yes
N(1) C(1) N(3) C(9) -175.7(2) yes
C(3) C(4) C(11) C(12) -72.0(3) yes
C(3) C(4) C(11) C(16) 103.1(2) yes
C(5) C(17) C(18) C(23) -155.5(2) yes
C(5) C(17) C(18) C(19) 21.7(4) yes
